data_7106786
loop_
_publ_author_name
'Tetsuaki Fujihara'
'Yoshikazu Tomike'
'Toshiyuki Ohtake'
'Jun Terao'
'Yasushi Tsuji'

_publ_section_title
;
 Ruthenium-catalyzed ring-closing metathesis accelerated by long-range
 steric effect
;
_journal_name_full Chem.Commun.
_journal_page_first 9699
_journal_paper_doi 10.1039/c1cc13304g
_journal_volume 47
_journal_year 2011
_chemical_formula_moiety 'C92 H80 Cl8 N2 O Ru '
_chemical_formula_sum 'C92 H80 Cl8 N2 O Ru'
_chemical_formula_weight 1614.35
_space_group_IT_number 2
_symmetry_cell_setting triclinic
_symmetry_Int_Tables_number 2
_symmetry_space_group_name_Hall '-P 1'
_symmetry_space_group_name_H-M 'P -1'
_cell_angle_alpha 86.648(8)
_cell_angle_beta 89.389(8)
_cell_angle_gamma 63.635(6)
_cell_formula_units_Z 2
_cell_length_a 12.7107(2)
_cell_length_b 14.19830(10)
_cell_length_c 24.5773(13)
_cell_measurement_reflns_used 9708
_cell_measurement_temperature 153(1)
_cell_measurement_theta_max 27.5
_cell_measurement_theta_min 3.0
_cell_volume 3966.7(3)
_computing_cell_refinement CrystalClear
_computing_data_collection CrystalClear
_computing_data_reduction CrystalStructure
_computing_publication_material 'CrystalStructure 3.8'
_computing_structure_refinement CRYSTALS
_computing_structure_solution SHELEX97
_diffrn_ambient_temperature 153(2)
_diffrn_detector_area_resol_mean 7.31
_diffrn_measured_fraction_theta_full 0.929
_diffrn_measured_fraction_theta_max 0.929
_diffrn_measurement_device_type 'Rigaku Saturn'
_diffrn_measurement_method \w
_diffrn_radiation_type 'Mo K\a'
_diffrn_radiation_wavelength 0.71070
_diffrn_reflns_av_R_equivalents 0.065
_diffrn_reflns_limit_h_max 16
_diffrn_reflns_limit_h_min -16
_diffrn_reflns_limit_k_max 18
_diffrn_reflns_limit_k_min -16
_diffrn_reflns_limit_l_max 25
_diffrn_reflns_limit_l_min -31
_diffrn_reflns_number 28920
_diffrn_reflns_theta_full 27.50
_diffrn_reflns_theta_max 27.50
_exptl_absorpt_coefficient_mu 0.516
_exptl_absorpt_correction_T_max 0.902
_exptl_absorpt_correction_T_min 0.599
_exptl_absorpt_correction_type multi-scan
_exptl_absorpt_process_details 'Jacobson, R. (1998) Private communication'
_exptl_crystal_colour green
_exptl_crystal_density_diffrn 1.351
_exptl_crystal_density_method 'not measured'
_exptl_crystal_description plate
_exptl_crystal_F_000 1668.00
_exptl_crystal_size_max 0.20
_exptl_crystal_size_mid 0.15
_exptl_crystal_size_min 0.10
_refine_diff_density_max 4.18
_refine_diff_density_min -2.64
_refine_ls_extinction_method none
_refine_ls_goodness_of_fit_ref 1.321
_refine_ls_hydrogen_treatment refall
_refine_ls_number_parameters 1017
_refine_ls_number_reflns 16946
_refine_ls_R_factor_gt 0.0857
_refine_ls_shift/su_max 0.0000
_refine_ls_structure_factor_coef Fsqd
_refine_ls_weighting_details 'w = 1/[1.0000\s(Fo^2^)]/(4Fo^2^)'
_refine_ls_weighting_scheme calc
_refine_ls_wR_factor_ref 0.1643
_reflns_number_gt 9891
_reflns_number_total 16946
_reflns_threshold_expression F^2^>2.0\s(F^2^)
_cod_data_source_file c1cc13304g.txt
_cod_data_source_block 1-O-TPPh
_cod_original_cell_volume 3966.7(2)
_cod_original_formula_sum 'C92 H80 Cl8 N2 O Ru '
_cod_database_code 7106786

loop_
_symmetry_equiv_pos_site_id
_symmetry_equiv_pos_as_xyz
1 +X,+Y,+Z
2 -X,-Y,-Z

loop_
_atom_site_label
_atom_site_type_symbol
_atom_site_fract_x
_atom_site_fract_y
_atom_site_fract_z
_atom_site_U_iso_or_equiv
_atom_site_adp_type
_atom_site_occupancy
_atom_site_symmetry_multiplicity
_atom_site_calc_flag
_atom_site_refinement_flags
_atom_site_disorder_assembly
_atom_site_disorder_group
Ru(1) Ru 0.67408(4) 0.37772(4) 0.37218(2) 0.02188(12) Uani 1.00 1 d . . .
Cl(1) Cl 0.67935(15) 0.51621(12) 0.41622(6) 0.0343(4) Uani 1.00 1 d . . .
Cl(2) Cl 0.68577(14) 0.21168(11) 0.36024(6) 0.0326(4) Uani 1.00 1 d . . .
Cl(3) Cl 0.4842(2) 0.2840(2) 0.23559(8) 0.0707(7) Uani 1.00 1 d . . .
Cl(4) Cl 0.2846(4) 0.2690(5) 0.27405(18) 0.226(2) Uani 1.00 1 d . . .
Cl(5) Cl 0.3041(2) 0.1325(2) 0.39911(11) 0.0987(10) Uani 1.00 1 d . . .
Cl(6) Cl 0.2802(2) -0.03607(18) 0.46193(10) 0.0720(7) Uani 1.00 1 d . . .
Cl(7) Cl 0.3246(3) 0.0545(4) 0.0519(3) 0.289(3) Uani 1.00 1 d . . .
Cl(8) Cl 0.2918(7) 0.1478(5) 0.1526(3) 0.420(5) Uani 1.00 1 d . . .
O(1) O 0.5086(3) 0.4101(3) 0.41787(14) 0.0273(10) Uani 1.00 1 d . . .
N(1) N 0.8476(4) 0.3667(3) 0.28297(17) 0.0266(12) Uani 1.00 1 d . . .
N(2) N 0.9255(4) 0.3039(3) 0.36219(17) 0.0255(12) Uani 1.00 1 d . . .
C(1) C 0.8224(5) 0.3495(4) 0.3353(2) 0.0232(14) Uani 1.00 1 d . . .
C(2) C 0.9729(5) 0.3343(5) 0.2730(2) 0.044(2) Uani 1.00 1 d . . .
C(3) C 1.0277(5) 0.2791(5) 0.3279(2) 0.0352(18) Uani 1.00 1 d . . .
C(4) C 0.7616(4) 0.4194(4) 0.2401(2) 0.0266(15) Uani 1.00 1 d . . .
C(5) C 0.7160(5) 0.5271(4) 0.2316(2) 0.0272(15) Uani 1.00 1 d . . .
C(6) C 0.6260(5) 0.5781(4) 0.1925(2) 0.0270(15) Uani 1.00 1 d . . .
C(7) C 0.5845(5) 0.5215(5) 0.1624(2) 0.0288(16) Uani 1.00 1 d . . .
C(8) C 0.6399(5) 0.4110(4) 0.1706(2) 0.0294(16) Uani 1.00 1 d . . .
C(9) C 0.7267(5) 0.3588(4) 0.2084(2) 0.0270(15) Uani 1.00 1 d . . .
C(10) C 0.7557(5) 0.5913(5) 0.2657(2) 0.0390(19) Uani 1.00 1 d . . .
C(11) C 0.7789(6) 0.2431(5) 0.2184(2) 0.043(2) Uani 1.00 1 d . . .
C(12) C 0.4846(5) 0.5701(4) 0.1234(2) 0.0293(16) Uani 1.00 1 d . . .
C(13) C 0.4758(5) 0.6435(4) 0.0803(2) 0.0293(16) Uani 1.00 1 d . . .
C(14) C 0.3822(5) 0.6759(5) 0.0427(2) 0.0286(16) Uani 1.00 1 d . . .
C(15) C 0.2923(5) 0.6461(4) 0.0495(2) 0.0259(15) Uani 1.00 1 d . . .
C(16) C 0.2968(5) 0.5789(4) 0.0938(2) 0.0287(16) Uani 1.00 1 d . . .
C(17) C 0.3944(5) 0.5403(5) 0.1298(2) 0.0306(16) Uani 1.00 1 d . . .
C(18) C 0.5650(5) 0.6862(5) 0.0749(2) 0.0307(17) Uani 1.00 1 d . . .
C(19) C 0.5267(6) 0.7942(6) 0.0773(2) 0.040(2) Uani 1.00 1 d . . .
C(20) C 0.6062(7) 0.8350(6) 0.0735(2) 0.051(2) Uani 1.00 1 d . . .
C(21) C 0.7218(7) 0.7717(7) 0.0668(2) 0.054(2) Uani 1.00 1 d . . .
C(22) C 0.7608(6) 0.6671(7) 0.0646(2) 0.052(2) Uani 1.00 1 d . . .
C(23) C 0.6822(5) 0.6232(6) 0.0681(2) 0.0392(19) Uani 1.00 1 d . . .
C(24) C 0.3815(5) 0.7433(5) -0.0069(2) 0.0297(17) Uani 1.00 1 d . . .
C(25) C 0.4707(5) 0.7005(5) -0.0448(2) 0.0371(19) Uani 1.00 1 d . . .
C(26) C 0.4728(7) 0.7559(6) -0.0913(2) 0.050(2) Uani 1.00 1 d . . .
C(27) C 0.3853(8) 0.8542(7) -0.1019(3) 0.064(3) Uani 1.00 1 d . . .
C(28) C 0.2940(7) 0.9001(6) -0.0669(2) 0.054(2) Uani 1.00 1 d . . .
C(29) C 0.2944(6) 0.8421(5) -0.0184(2) 0.0361(19) Uani 1.00 1 d . . .
C(30) C 0.1887(5) 0.6871(5) 0.0118(2) 0.0302(16) Uani 1.00 1 d . . .
C(31) C 0.0773(5) 0.7531(5) 0.0288(2) 0.0347(17) Uani 1.00 1 d . . .
C(32) C -0.0167(6) 0.7950(5) -0.0076(2) 0.042(2) Uani 1.00 1 d . . .
C(33) C -0.0004(6) 0.7732(6) -0.0614(2) 0.047(2) Uani 1.00 1 d . . .
C(34) C 0.1095(6) 0.7062(5) -0.0794(2) 0.042(2) Uani 1.00 1 d . . .
C(35) C 0.2053(5) 0.6639(5) -0.0439(2) 0.0342(18) Uani 1.00 1 d . . .
C(36) C 0.2050(5) 0.5401(5) 0.1052(2) 0.0320(17) Uani 1.00 1 d . . .
C(37) C 0.1523(6) 0.5573(5) 0.1542(2) 0.041(2) Uani 1.00 1 d . . .
C(38) C 0.0677(7) 0.5205(6) 0.1671(3) 0.059(2) Uani 1.00 1 d . . .
C(39) C 0.0401(6) 0.4685(6) 0.1307(3) 0.050(2) Uani 1.00 1 d . . .
C(40) C 0.0957(6) 0.4476(6) 0.0812(2) 0.049(2) Uani 1.00 1 d . . .
C(41) C 0.1776(6) 0.4854(5) 0.0671(2) 0.041(2) Uani 1.00 1 d . . .
C(42) C 0.9398(4) 0.2727(4) 0.4188(2) 0.0237(14) Uani 1.00 1 d . . .
C(43) C 0.9543(5) 0.3388(4) 0.4553(2) 0.0250(15) Uani 1.00 1 d . . .
C(44) C 0.9647(5) 0.3083(4) 0.5101(2) 0.0258(15) Uani 1.00 1 d . . .
C(45) C 0.9583(5) 0.2165(4) 0.5300(2) 0.0277(15) Uani 1.00 1 d . . .
C(46) C 0.9520(5) 0.1506(4) 0.4925(2) 0.0270(15) Uani 1.00 1 d . . .
C(47) C 0.9465(5) 0.1759(4) 0.4366(2) 0.0262(15) Uani 1.00 1 d . . .
C(48) C 0.9623(6) 0.4374(5) 0.4367(2) 0.0369(19) Uani 1.00 1 d . . .
C(49) C 0.9607(5) 0.0934(4) 0.3977(2) 0.0381(18) Uani 1.00 1 d . . .
C(50) C 0.9535(5) 0.1897(4) 0.5898(2) 0.0259(15) Uani 1.00 1 d . . .
C(51) C 1.0461(5) 0.1679(4) 0.6271(2) 0.0242(15) Uani 1.00 1 d . . .
C(52) C 1.0335(5) 0.1444(4) 0.6820(2) 0.0240(15) Uani 1.00 1 d . . .
C(53) C 0.9302(5) 0.1407(4) 0.6998(2) 0.0253(15) Uani 1.00 1 d . . .
C(54) C 0.8390(5) 0.1591(4) 0.6621(2) 0.0251(15) Uani 1.00 1 d . . .
C(55) C 0.8535(5) 0.1845(4) 0.6089(2) 0.0244(15) Uani 1.00 1 d . . .
C(56) C 1.1624(5) 0.1602(4) 0.6087(2) 0.0294(16) Uani 1.00 1 d . . .
C(57) C 1.1862(6) 0.2485(5) 0.6072(2) 0.0382(19) Uani 1.00 1 d . . .
C(58) C 1.2966(6) 0.2356(5) 0.5942(2) 0.046(2) Uani 1.00 1 d . . .
C(59) C 1.3837(6) 0.1400(6) 0.5844(2) 0.048(2) Uani 1.00 1 d . . .
C(60) C 1.3643(7) 0.0504(6) 0.5841(2) 0.052(2) Uani 1.00 1 d . . .
C(61) C 1.2519(5) 0.0635(5) 0.5962(2) 0.0364(18) Uani 1.00 1 d . . .
C(62) C 1.1285(5) 0.1267(4) 0.7221(2) 0.0260(15) Uani 1.00 1 d . . .
C(63) C 1.1085(5) 0.2062(5) 0.7579(2) 0.0341(18) Uani 1.00 1 d . . .
C(64) C 1.1949(6) 0.1924(5) 0.7966(2) 0.046(2) Uani 1.00 1 d . . .
C(65) C 1.3001(6) 0.1037(6) 0.7983(2) 0.049(2) Uani 1.00 1 d . . .
C(66) C 1.3201(6) 0.0231(6) 0.7625(2) 0.047(2) Uani 1.00 1 d . . .
C(67) C 1.2324(5) 0.0378(5) 0.7246(2) 0.0325(17) Uani 1.00 1 d . . .
C(68) C 0.9154(5) 0.1161(4) 0.7592(2) 0.0263(15) Uani 1.00 1 d . . .
C(69) C 0.8202(5) 0.1849(4) 0.7877(2) 0.0274(15) Uani 1.00 1 d . . .
C(70) C 0.8045(6) 0.1628(5) 0.8415(2) 0.040(2) Uani 1.00 1 d . . .
C(71) C 0.8871(6) 0.0694(5) 0.8681(2) 0.044(2) Uani 1.00 1 d . . .
C(72) C 0.9814(6) 0.0015(5) 0.8402(2) 0.0395(19) Uani 1.00 1 d . . .
C(73) C 0.9943(5) 0.0246(4) 0.7861(2) 0.0313(16) Uani 1.00 1 d . . .
C(74) C 0.7290(5) 0.1537(4) 0.6771(2) 0.0276(16) Uani 1.00 1 d . . .
C(75) C 0.6237(5) 0.2371(5) 0.6627(2) 0.0325(17) Uani 1.00 1 d . . .
C(76) C 0.5187(6) 0.2369(6) 0.6751(2) 0.046(2) Uani 1.00 1 d . . .
C(77) C 0.5173(7) 0.1496(6) 0.7037(3) 0.056(2) Uani 1.00 1 d . . .
C(78) C 0.6240(7) 0.0649(6) 0.7176(2) 0.051(2) Uani 1.00 1 d . . .
C(79) C 0.7294(6) 0.0653(5) 0.7046(2) 0.0367(19) Uani 1.00 1 d . . .
C(80) C 0.5617(5) 0.4524(4) 0.3199(2) 0.0255(15) Uani 1.00 1 d . . .
C(81) C 0.4404(5) 0.4875(4) 0.3328(2) 0.0233(14) Uani 1.00 1 d . . .
C(82) C 0.3504(5) 0.5445(4) 0.2941(2) 0.0295(16) Uani 1.00 1 d . . .
C(83) C 0.2340(5) 0.5756(4) 0.3093(2) 0.0321(17) Uani 1.00 1 d . . .
C(84) C 0.2082(5) 0.5558(4) 0.3623(2) 0.0348(18) Uani 1.00 1 d . . .
C(85) C 0.2979(5) 0.4984(4) 0.4009(2) 0.0331(17) Uani 1.00 1 d . . .
C(86) C 0.4124(5) 0.4659(4) 0.3858(2) 0.0242(14) Uani 1.00 1 d . . .
C(87) C 0.4938(6) 0.3648(5) 0.4706(2) 0.0372(18) Uani 1.00 1 d . . .
C(88) C 0.4609(6) 0.2747(5) 0.4617(3) 0.056(2) Uani 1.00 1 d . . .
C(89) C 0.6081(6) 0.3257(5) 0.5012(2) 0.047(2) Uani 1.00 1 d . . .
C(90) C 0.4130(7) 0.2601(7) 0.2912(3) 0.070(3) Uani 1.00 1 d . . .
C(91) C 0.2564(9) 0.1004(7) 0.4570(3) 0.095(3) Uani 1.00 1 d . . .
C(92) C 0.3268(10) 0.1459(9) 0.0723(4) 0.101(4) Uani 1.00 1 d . . .
H(1) H 1.0004 0.2870 0.2445 0.050 Uiso 1.00 1 c R . .
H(2) H 0.9879 0.3932 0.2644 0.050 Uiso 1.00 1 c R . .
H(3) H 1.0773 0.3068 0.3415 0.044 Uiso 1.00 1 c R . .
H(4) H 1.0715 0.2053 0.3252 0.043 Uiso 1.00 1 c R . .
H(5) H 0.5930 0.6525 0.1865 0.033 Uiso 1.00 1 c R . .
H(6) H 0.6153 0.3712 0.1487 0.036 Uiso 1.00 1 c R . .
H(7) H 0.7074 0.6127 0.2968 0.051 Uiso 1.00 1 c R . .
H(8) H 0.7496 0.6518 0.2446 0.051 Uiso 1.00 1 c R . .
H(9) H 0.8350 0.5497 0.2772 0.051 Uiso 1.00 1 c R . .
H(10) H 0.8466 0.2113 0.1967 0.054 Uiso 1.00 1 c R . .
H(11) H 0.7234 0.2186 0.2091 0.053 Uiso 1.00 1 c R . .
H(12) H 0.8006 0.2251 0.2558 0.053 Uiso 1.00 1 c R . .
H(13) H 0.3987 0.4925 0.1593 0.036 Uiso 1.00 1 c R . .
H(14) H 0.4456 0.8395 0.0814 0.052 Uiso 1.00 1 c R . .
H(15) H 0.5798 0.9085 0.0758 0.071 Uiso 1.00 1 c R . .
H(16) H 0.7757 0.8013 0.0636 0.078 Uiso 1.00 1 c R . .
H(17) H 0.8422 0.6228 0.0607 0.065 Uiso 1.00 1 c R . .
H(18) H 0.7099 0.5494 0.0658 0.048 Uiso 1.00 1 c R . .
H(19) H 0.5312 0.6310 -0.0377 0.047 Uiso 1.00 1 c R . .
H(20) H 0.5351 0.7261 -0.1162 0.068 Uiso 1.00 1 c R . .
H(21) H 0.3872 0.8925 -0.1346 0.090 Uiso 1.00 1 c R . .
H(22) H 0.2324 0.9685 -0.0751 0.069 Uiso 1.00 1 c R . .
H(23) H 0.2332 0.8723 0.0070 0.047 Uiso 1.00 1 c R . .
H(24) H 0.0652 0.7704 0.0659 0.042 Uiso 1.00 1 c R . .
H(25) H -0.0930 0.8390 0.0047 0.050 Uiso 1.00 1 c R . .
H(26) H -0.0648 0.8041 -0.0865 0.059 Uiso 1.00 1 c R . .
H(27) H 0.1197 0.6891 -0.1165 0.056 Uiso 1.00 1 c R . .
H(28) H 0.2813 0.6197 -0.0567 0.043 Uiso 1.00 1 c R . .
H(29) H 0.1724 0.5938 0.1802 0.057 Uiso 1.00 1 c R . .
H(30) H 0.0303 0.5332 0.2015 0.081 Uiso 1.00 1 c R . .
H(31) H -0.0187 0.4459 0.1388 0.065 Uiso 1.00 1 c R . .
H(32) H 0.0785 0.4068 0.0567 0.068 Uiso 1.00 1 c R . .
H(33) H 0.2131 0.4742 0.0323 0.053 Uiso 1.00 1 c R . .
H(34) H 0.9769 0.3509 0.5353 0.033 Uiso 1.00 1 c R . .
H(35) H 0.9516 0.0862 0.5051 0.033 Uiso 1.00 1 c R . .
H(36) H 1.0422 0.4218 0.4305 0.049 Uiso 1.00 1 c R . .
H(37) H 0.9318 0.4872 0.4638 0.049 Uiso 1.00 1 c R . .
H(38) H 0.9182 0.4658 0.4037 0.049 Uiso 1.00 1 c R . .
H(39) H 0.8855 0.1023 0.3862 0.045 Uiso 1.00 1 c R . .
H(40) H 1.0027 0.0254 0.4153 0.045 Uiso 1.00 1 c R . .
H(41) H 1.0030 0.1003 0.3668 0.045 Uiso 1.00 1 c R . .
H(42) H 0.7912 0.1996 0.5836 0.031 Uiso 1.00 1 c R . .
H(43) H 1.1262 0.3158 0.6150 0.047 Uiso 1.00 1 c R . .
H(44) H 1.3123 0.2952 0.5921 0.060 Uiso 1.00 1 c R . .
H(45) H 1.4604 0.1332 0.5775 0.063 Uiso 1.00 1 c R . .
H(46) H 1.4249 -0.0162 0.5757 0.066 Uiso 1.00 1 c R . .
H(47) H 1.2358 0.0043 0.5962 0.046 Uiso 1.00 1 c R . .
H(48) H 1.0370 0.2692 0.7558 0.042 Uiso 1.00 1 c R . .
H(49) H 1.1804 0.2447 0.8219 0.059 Uiso 1.00 1 c R . .
H(50) H 1.3597 0.0964 0.8235 0.060 Uiso 1.00 1 c R . .
H(51) H 1.3919 -0.0397 0.7642 0.052 Uiso 1.00 1 c R . .
H(52) H 1.2456 -0.0153 0.6999 0.043 Uiso 1.00 1 c R . .
H(53) H 0.7645 0.2483 0.7696 0.033 Uiso 1.00 1 c R . .
H(54) H 0.7387 0.2104 0.8605 0.050 Uiso 1.00 1 c R . .
H(55) H 0.8777 0.0535 0.9053 0.055 Uiso 1.00 1 c R . .
H(56) H 1.0375 -0.0618 0.8581 0.047 Uiso 1.00 1 c R . .
H(57) H 1.0594 -0.0238 0.7669 0.037 Uiso 1.00 1 c R . .
H(58) H 0.6238 0.2972 0.6435 0.039 Uiso 1.00 1 c R . .
H(59) H 0.4471 0.2959 0.6642 0.058 Uiso 1.00 1 c R . .
H(60) H 0.4454 0.1484 0.7134 0.073 Uiso 1.00 1 c R . .
H(61) H 0.6244 0.0048 0.7368 0.069 Uiso 1.00 1 c R . .
H(62) H 0.8013 0.0057 0.7142 0.046 Uiso 1.00 1 c R . .
H(63) H 0.5836 0.4675 0.2846 0.032 Uiso 1.00 1 c R . .
H(64) H 0.3684 0.5618 0.2585 0.033 Uiso 1.00 1 c R . .
H(65) H 0.1724 0.6102 0.2830 0.038 Uiso 1.00 1 c R . .
H(66) H 0.1285 0.5816 0.3727 0.042 Uiso 1.00 1 c R . .
H(67) H 0.2796 0.4823 0.4368 0.040 Uiso 1.00 1 c R . .
H(68) H 0.4335 0.4176 0.4901 0.041 Uiso 1.00 1 c R . .
H(69) H 0.3779 0.3020 0.4593 0.069 Uiso 1.00 1 c R . .
H(70) H 0.4899 0.2238 0.4916 0.069 Uiso 1.00 1 c R . .
H(71) H 0.4945 0.2425 0.4290 0.069 Uiso 1.00 1 c R . .
H(72) H 0.6567 0.2546 0.4935 0.052 Uiso 1.00 1 c R . .
H(73) H 0.5938 0.3297 0.5392 0.052 Uiso 1.00 1 c R . .
H(74) H 0.6463 0.3679 0.4904 0.052 Uiso 1.00 1 c R . .
H(79) H 0.4007 0.1457 0.0658 0.140 Uiso 1.00 1 c R . .
H(80) H 0.2668 0.2059 0.0536 0.140 Uiso 1.00 1 c R . .
H(75) H 0.4603 0.1913 0.3069 0.095 Uiso 1.00 1 c R . .
H(76) H 0.4020 0.3104 0.3173 0.095 Uiso 1.00 1 c R . .
H(77) H 0.2963 0.1114 0.4866 0.103 Uiso 1.00 1 c R . .
H(78) H 0.1745 0.1446 0.4593 0.103 Uiso 1.00 1 c R . .

loop_
_atom_site_aniso_label
_atom_site_aniso_U_11
_atom_site_aniso_U_22
_atom_site_aniso_U_33
_atom_site_aniso_U_12
_atom_site_aniso_U_13
_atom_site_aniso_U_23
Ru(1) 0.0288(2) 0.0220(2) 0.0146(2) -0.0113(2) -0.00006(18) 0.00052(17)
Cl(1) 0.0468(9) 0.0298(8) 0.0314(7) -0.0206(7) 0.0043(6) -0.0098(6)
Cl(2) 0.0455(9) 0.0238(7) 0.0322(7) -0.0186(7) 0.0039(6) -0.0040(6)
Cl(3) 0.0857(17) 0.0948(18) 0.0431(11) -0.0502(15) 0.0178(10) -0.0096(11)
Cl(4) 0.150(4) 0.438(8) 0.160(3) -0.204(5) -0.001(3) 0.070(4)
Cl(5) 0.085(2) 0.119(2) 0.0867(19) -0.0441(18) 0.0058(15) 0.0189(16)
Cl(6) 0.0783(16) 0.0609(14) 0.0833(16) -0.0359(13) -0.0076(12) -0.0103(12)
Cl(7) 0.085(3) 0.214(5) 0.514(11) -0.046(3) -0.070(4) 0.227(6)
Cl(8) 0.561(13) 0.332(9) 0.350(9) -0.187(9) -0.364(10) 0.080(7)
O(1) 0.034(2) 0.028(2) 0.0177(19) -0.0136(19) -0.0021(16) 0.0077(16)
N(1) 0.027(2) 0.037(2) 0.011(2) -0.011(2) 0.0006(18) 0.0068(19)
N(2) 0.029(2) 0.031(2) 0.014(2) -0.012(2) -0.0041(19) 0.0063(19)
C(1) 0.035(3) 0.021(2) 0.015(2) -0.014(2) -0.002(2) -0.001(2)
C(2) 0.030(3) 0.068(5) 0.027(3) -0.017(3) -0.002(2) 0.017(3)
C(3) 0.030(3) 0.054(4) 0.025(3) -0.021(3) 0.001(2) 0.000(2)
C(4) 0.024(2) 0.041(3) 0.010(2) -0.011(2) -0.001(2) 0.006(2)
C(5) 0.027(3) 0.040(3) 0.014(2) -0.015(2) 0.004(2) 0.005(2)
C(6) 0.033(3) 0.037(3) 0.012(2) -0.017(2) 0.002(2) 0.003(2)
C(7) 0.028(3) 0.044(3) 0.012(2) -0.014(2) 0.000(2) 0.001(2)
C(8) 0.037(3) 0.037(3) 0.016(2) -0.018(3) 0.001(2) -0.005(2)
C(9) 0.029(3) 0.032(3) 0.018(2) -0.011(2) -0.003(2) -0.000(2)
C(10) 0.041(4) 0.053(4) 0.034(3) -0.031(3) -0.006(2) 0.006(3)
C(11) 0.052(4) 0.054(4) 0.027(3) -0.028(3) -0.005(3) -0.004(3)
C(12) 0.033(3) 0.039(3) 0.013(2) -0.013(2) -0.000(2) -0.002(2)
C(13) 0.032(3) 0.043(3) 0.010(2) -0.014(3) 0.002(2) 0.001(2)
C(14) 0.031(3) 0.046(3) 0.009(2) -0.018(3) -0.002(2) 0.000(2)
C(15) 0.026(3) 0.039(3) 0.011(2) -0.014(2) 0.000(2) -0.001(2)
C(16) 0.030(3) 0.039(3) 0.017(2) -0.015(2) 0.003(2) -0.004(2)
C(17) 0.032(3) 0.044(3) 0.015(2) -0.015(3) 0.001(2) -0.001(2)
C(18) 0.036(3) 0.053(4) 0.008(2) -0.025(3) -0.005(2) 0.004(2)
C(19) 0.043(4) 0.067(5) 0.022(3) -0.033(4) -0.003(2) -0.007(3)
C(20) 0.064(5) 0.076(6) 0.037(4) -0.051(5) -0.001(3) -0.014(3)
C(21) 0.061(5) 0.094(7) 0.039(4) -0.062(5) 0.001(3) -0.011(4)
C(22) 0.036(4) 0.101(6) 0.025(3) -0.037(4) -0.005(2) 0.004(3)
C(23) 0.036(3) 0.066(5) 0.017(2) -0.025(3) -0.002(2) 0.008(2)
C(24) 0.040(3) 0.050(4) 0.009(2) -0.029(3) -0.006(2) 0.001(2)
C(25) 0.043(4) 0.057(4) 0.018(2) -0.028(3) 0.001(2) -0.005(2)
C(26) 0.062(5) 0.085(6) 0.023(3) -0.050(5) 0.002(3) 0.000(3)
C(27) 0.099(7) 0.093(7) 0.034(4) -0.074(6) -0.019(4) 0.019(4)
C(28) 0.083(6) 0.057(5) 0.032(3) -0.042(4) -0.021(4) 0.012(3)
C(29) 0.051(4) 0.044(4) 0.024(3) -0.031(3) -0.011(2) 0.003(2)
C(30) 0.034(3) 0.041(3) 0.016(2) -0.017(3) -0.004(2) -0.000(2)
C(31) 0.032(3) 0.048(4) 0.024(3) -0.018(3) -0.001(2) 0.003(2)
C(32) 0.033(3) 0.053(4) 0.039(3) -0.019(3) -0.001(2) 0.015(3)
C(33) 0.043(4) 0.068(5) 0.038(3) -0.035(4) -0.016(3) 0.023(3)
C(34) 0.049(4) 0.068(5) 0.024(3) -0.040(4) -0.013(3) 0.009(3)
C(35) 0.038(3) 0.053(4) 0.016(2) -0.025(3) -0.003(2) -0.001(2)
C(36) 0.033(3) 0.038(3) 0.023(3) -0.013(3) -0.003(2) 0.002(2)
C(37) 0.057(4) 0.063(4) 0.022(3) -0.043(4) 0.009(2) -0.001(3)
C(38) 0.072(5) 0.085(6) 0.045(4) -0.057(5) 0.018(4) 0.002(4)
C(39) 0.051(4) 0.058(5) 0.055(4) -0.038(4) -0.002(3) 0.003(3)
C(40) 0.064(5) 0.068(5) 0.037(4) -0.049(4) -0.006(3) -0.003(3)
C(41) 0.046(4) 0.057(4) 0.030(3) -0.031(3) -0.003(2) -0.008(3)
C(42) 0.028(3) 0.029(3) 0.012(2) -0.011(2) -0.004(2) 0.006(2)
C(43) 0.026(3) 0.029(3) 0.023(2) -0.015(2) -0.004(2) 0.004(2)
C(44) 0.039(3) 0.027(3) 0.016(2) -0.018(2) -0.004(2) -0.001(2)
C(45) 0.031(3) 0.029(3) 0.021(2) -0.012(2) -0.009(2) 0.002(2)
C(46) 0.036(3) 0.026(3) 0.020(2) -0.015(2) -0.009(2) 0.005(2)
C(47) 0.030(3) 0.035(3) 0.017(2) -0.017(2) -0.003(2) -0.007(2)
C(48) 0.057(4) 0.043(3) 0.023(3) -0.034(3) -0.005(2) 0.003(2)
C(49) 0.054(4) 0.035(3) 0.022(3) -0.016(3) -0.005(2) -0.005(2)
C(50) 0.033(3) 0.026(3) 0.020(2) -0.015(2) -0.000(2) 0.000(2)
C(51) 0.038(3) 0.019(2) 0.018(2) -0.016(2) -0.005(2) 0.006(2)
C(52) 0.035(3) 0.025(3) 0.016(2) -0.017(2) 0.002(2) -0.002(2)
C(53) 0.037(3) 0.022(2) 0.018(2) -0.015(2) -0.000(2) 0.004(2)
C(54) 0.035(3) 0.020(2) 0.023(2) -0.016(2) -0.004(2) -0.000(2)
C(55) 0.033(3) 0.023(2) 0.022(2) -0.017(2) -0.007(2) -0.002(2)
C(56) 0.044(3) 0.037(3) 0.013(2) -0.024(3) -0.012(2) 0.008(2)
C(57) 0.052(4) 0.033(3) 0.034(3) -0.024(3) -0.018(3) 0.009(2)
C(58) 0.053(4) 0.047(4) 0.051(4) -0.036(4) -0.007(3) 0.014(3)
C(59) 0.052(4) 0.067(5) 0.040(4) -0.042(4) 0.003(3) 0.007(3)
C(60) 0.055(5) 0.064(5) 0.046(4) -0.034(4) 0.017(3) -0.006(3)
C(61) 0.041(3) 0.039(3) 0.037(3) -0.023(3) 0.006(2) -0.006(2)
C(62) 0.032(3) 0.034(3) 0.017(2) -0.020(2) 0.003(2) 0.004(2)
C(63) 0.043(3) 0.038(3) 0.025(3) -0.022(3) -0.008(2) 0.008(2)
C(64) 0.063(5) 0.051(4) 0.032(3) -0.034(4) -0.017(3) 0.005(3)
C(65) 0.055(4) 0.063(5) 0.032(3) -0.033(4) -0.015(3) 0.018(3)
C(66) 0.033(3) 0.060(5) 0.036(3) -0.012(3) -0.009(2) 0.012(3)
C(67) 0.044(3) 0.042(3) 0.021(2) -0.027(3) -0.011(2) -0.003(2)
C(68) 0.038(3) 0.032(3) 0.015(2) -0.020(2) -0.005(2) -0.004(2)
C(69) 0.032(3) 0.029(3) 0.022(2) -0.015(2) -0.002(2) 0.000(2)
C(70) 0.057(4) 0.035(3) 0.033(3) -0.024(3) 0.011(3) -0.010(2)
C(71) 0.063(5) 0.048(4) 0.025(3) -0.031(4) 0.003(3) 0.004(3)
C(72) 0.053(4) 0.039(3) 0.025(3) -0.021(3) -0.000(2) 0.005(2)
C(73) 0.042(3) 0.031(3) 0.020(2) -0.017(3) -0.000(2) 0.003(2)
C(74) 0.032(3) 0.037(3) 0.016(2) -0.017(2) 0.000(2) -0.007(2)
C(75) 0.034(3) 0.040(3) 0.024(3) -0.016(3) -0.003(2) -0.001(2)
C(76) 0.047(4) 0.064(5) 0.034(3) -0.032(4) -0.003(3) 0.001(3)
C(77) 0.049(4) 0.079(6) 0.054(4) -0.042(4) -0.005(3) 0.006(4)
C(78) 0.072(5) 0.054(4) 0.048(4) -0.047(4) -0.010(3) 0.015(3)
C(79) 0.044(4) 0.038(3) 0.032(3) -0.024(3) -0.003(2) 0.007(2)
C(80) 0.040(3) 0.022(2) 0.019(2) -0.018(2) 0.000(2) 0.003(2)
C(81) 0.029(3) 0.020(2) 0.016(2) -0.007(2) 0.002(2) -0.002(2)
C(82) 0.033(3) 0.025(3) 0.026(3) -0.009(2) -0.005(2) -0.003(2)
C(83) 0.035(3) 0.031(3) 0.028(3) -0.013(2) -0.004(2) -0.001(2)
C(84) 0.031(3) 0.031(3) 0.042(3) -0.013(2) 0.007(2) -0.008(2)
C(85) 0.041(3) 0.034(3) 0.024(3) -0.017(3) 0.006(2) -0.006(2)
C(86) 0.029(3) 0.019(2) 0.025(2) -0.012(2) -0.002(2) -0.001(2)
C(87) 0.052(4) 0.040(3) 0.011(2) -0.014(3) 0.006(2) 0.006(2)
C(88) 0.062(5) 0.052(4) 0.057(4) -0.032(4) 0.008(3) 0.023(3)
C(89) 0.057(4) 0.047(4) 0.026(3) -0.016(3) 0.002(3) 0.002(3)
C(90) 0.077(6) 0.108(8) 0.052(5) -0.065(6) 0.012(4) -0.008(4)
C(91) 0.110(9) 0.090(8) 0.056(5) -0.022(7) 0.014(5) 0.014(5)
C(92) 0.095(9) 0.121(10) 0.135(10) -0.089(8) -0.017(7) -0.021(8)

loop_
_atom_type_symbol
_atom_type_description
_atom_type_scat_dispersion_real
_atom_type_scat_dispersion_imag
_atom_type_scat_source
C C 0.003 0.002
;
International Tables for Crystallography
(1992, Vol. C, Tables 4.2.6.8 and 6.1.1.4)
;
H H 0.000 0.000
;
International Tables for Crystallography
(1992, Vol. C, Table 6.1.1.4)
;
N N 0.006 0.003
;
International Tables for Crystallography
(1992, Vol. C, Tables 4.2.6.8 and 6.1.1.4)
;
Ru Ru -1.259 0.836
;
International Tables for Crystallography
(1992, Vol. C, Tables 4.2.6.8 and 6.1.1.4)
;
Cl Cl 0.148 0.159
;
International Tables for Crystallography
(1992, Vol. C, Tables 4.2.6.8 and 6.1.1.4)
;
O O 0.011 0.006
;
International Tables for Crystallography
(1992, Vol. C, Tables 4.2.6.8 and 6.1.1.4)
;

loop_
_geom_angle_atom_site_label_1
_geom_angle_atom_site_label_2
_geom_angle_atom_site_label_3
_geom_angle
_geom_angle_publ_flag
_geom_angle_site_symmetry_1
_geom_angle_site_symmetry_2
_geom_angle_site_symmetry_3
Cl(1) Ru(1) Cl(2) 159.09(5) yes . . .
Cl(1) Ru(1) O(1) 86.81(12) yes . . .
Cl(1) Ru(1) C(1) 91.45(19) yes . . .
Cl(1) Ru(1) C(80) 99.7(2) yes . . .
Cl(2) Ru(1) O(1) 86.15(12) yes . . .
Cl(2) Ru(1) C(1) 94.81(19) yes . . .
Cl(2) Ru(1) C(80) 98.2(2) yes . . .
O(1) Ru(1) C(1) 177.38(19) yes . . .
O(1) Ru(1) C(80) 78.6(2) yes . . .
C(1) Ru(1) C(80) 103.7(2) yes . . .
Ru(1) O(1) C(86) 111.1(3) yes . . .
Ru(1) O(1) C(87) 129.3(3) yes . . .
C(86) O(1) C(87) 118.5(4) yes . . .
C(1) N(1) C(2) 114.5(4) yes . . .
C(1) N(1) C(4) 125.0(4) yes . . .
C(2) N(1) C(4) 120.4(4) yes . . .
C(1) N(2) C(3) 114.6(4) yes . . .
C(1) N(2) C(42) 124.7(5) yes . . .
C(3) N(2) C(42) 120.5(4) yes . . .
Ru(1) C(1) N(1) 132.6(4) yes . . .
Ru(1) C(1) N(2) 121.6(3) yes . . .
N(1) C(1) N(2) 105.9(5) yes . . .
N(1) C(2) C(3) 101.3(5) yes . . .
N(2) C(3) C(2) 102.8(4) yes . . .
N(1) C(4) C(5) 119.2(6) yes . . .
N(1) C(4) C(9) 118.6(5) yes . . .
C(5) C(4) C(9) 122.3(4) yes . . .
C(4) C(5) C(6) 118.5(6) yes . . .
C(4) C(5) C(10) 121.6(4) yes . . .
C(6) C(5) C(10) 119.8(5) yes . . .
C(5) C(6) C(7) 121.0(5) yes . . .
C(6) C(7) C(8) 117.7(5) yes . . .
C(6) C(7) C(12) 124.1(5) yes . . .
C(8) C(7) C(12) 118.2(6) yes . . .
C(7) C(8) C(9) 123.0(6) yes . . .
C(4) C(9) C(8) 117.4(5) yes . . .
C(4) C(9) C(11) 120.5(5) yes . . .
C(8) C(9) C(11) 122.0(6) yes . . .
C(7) C(12) C(13) 124.1(6) yes . . .
C(7) C(12) C(17) 117.3(5) yes . . .
C(13) C(12) C(17) 118.6(5) yes . . .
C(12) C(13) C(14) 118.6(7) yes . . .
C(12) C(13) C(18) 120.6(5) yes . . .
C(14) C(13) C(18) 120.8(5) yes . . .
C(13) C(14) C(15) 122.0(5) yes . . .
C(13) C(14) C(24) 118.4(6) yes . . .
C(15) C(14) C(24) 119.6(5) yes . . .
C(14) C(15) C(16) 119.3(5) yes . . .
C(14) C(15) C(30) 121.9(5) yes . . .
C(16) C(15) C(30) 118.8(6) yes . . .
C(15) C(16) C(17) 119.0(6) yes . . .
C(15) C(16) C(36) 124.2(5) yes . . .
C(17) C(16) C(36) 116.8(5) yes . . .
C(12) C(17) C(16) 122.1(5) yes . . .
C(13) C(18) C(19) 118.5(5) yes . . .
C(13) C(18) C(23) 122.8(6) yes . . .
C(19) C(18) C(23) 118.7(8) yes . . .
C(18) C(19) C(20) 119.8(6) yes . . .
C(19) C(20) C(21) 120.9(8) yes . . .
C(20) C(21) C(22) 120.3(10) yes . . .
C(21) C(22) C(23) 120.3(7) yes . . .
C(18) C(23) C(22) 120.1(7) yes . . .
C(14) C(24) C(25) 118.5(5) yes . . .
C(14) C(24) C(29) 123.2(5) yes . . .
C(25) C(24) C(29) 118.2(5) yes . . .
C(24) C(25) C(26) 121.4(5) yes . . .
C(25) C(26) C(27) 119.4(6) yes . . .
C(26) C(27) C(28) 122.0(7) yes . . .
C(27) C(28) C(29) 117.7(6) yes . . .
C(24) C(29) C(28) 121.2(5) yes . . .
C(15) C(30) C(31) 121.7(5) yes . . .
C(15) C(30) C(35) 119.4(4) yes . . .
C(31) C(30) C(35) 118.8(5) yes . . .
C(30) C(31) C(32) 120.7(5) yes . . .
C(31) C(32) C(33) 120.4(5) yes . . .
C(32) C(33) C(34) 120.2(6) yes . . .
C(33) C(34) C(35) 120.6(5) yes . . .
C(30) C(35) C(34) 119.2(5) yes . . .
C(16) C(36) C(37) 118.4(6) yes . . .
C(16) C(36) C(41) 121.1(5) yes . . .
C(37) C(36) C(41) 120.5(7) yes . . .
C(36) C(37) C(38) 120.4(7) yes . . .
C(37) C(38) C(39) 119.6(7) yes . . .
C(38) C(39) C(40) 120.7(9) yes . . .
C(39) C(40) C(41) 120.6(8) yes . . .
C(36) C(41) C(40) 118.2(6) yes . . .
N(2) C(42) C(43) 118.8(5) yes . . .
N(2) C(42) C(47) 119.9(5) yes . . .
C(43) C(42) C(47) 121.1(4) yes . . .
C(42) C(43) C(44) 117.7(6) yes . . .
C(42) C(43) C(48) 122.5(4) yes . . .
C(44) C(43) C(48) 119.8(6) yes . . .
C(43) C(44) C(45) 122.4(6) yes . . .
C(44) C(45) C(46) 117.8(5) yes . . .
C(44) C(45) C(50) 122.9(5) yes . . .
C(46) C(45) C(50) 119.3(6) yes . . .
C(45) C(46) C(47) 121.7(6) yes . . .
C(42) C(47) C(46) 118.7(5) yes . . .
C(42) C(47) C(49) 121.9(4) yes . . .
C(46) C(47) C(49) 119.1(5) yes . . .
C(45) C(50) C(51) 123.6(6) yes . . .
C(45) C(50) C(55) 118.0(5) yes . . .
C(51) C(50) C(55) 118.4(5) yes . . .
C(50) C(51) C(52) 119.6(6) yes . . .
C(50) C(51) C(56) 121.6(4) yes . . .
C(52) C(51) C(56) 118.6(5) yes . . .
C(51) C(52) C(53) 120.3(5) yes . . .
C(51) C(52) C(62) 119.9(6) yes . . .
C(53) C(52) C(62) 119.8(4) yes . . .
C(52) C(53) C(54) 120.1(5) yes . . .
C(52) C(53) C(68) 120.6(5) yes . . .
C(54) C(53) C(68) 119.2(6) yes . . .
C(53) C(54) C(55) 117.8(6) yes . . .
C(53) C(54) C(74) 123.7(5) yes . . .
C(55) C(54) C(74) 118.5(5) yes . . .
C(50) C(55) C(54) 123.7(5) yes . . .
C(51) C(56) C(57) 121.2(5) yes . . .
C(51) C(56) C(61) 120.1(6) yes . . .
C(57) C(56) C(61) 118.5(6) yes . . .
C(56) C(57) C(58) 119.0(5) yes . . .
C(57) C(58) C(59) 121.4(8) yes . . .
C(58) C(59) C(60) 121.8(8) yes . . .
C(59) C(60) C(61) 116.9(6) yes . . .
C(56) C(61) C(60) 122.2(8) yes . . .
C(52) C(62) C(63) 117.7(4) yes . . .
C(52) C(62) C(67) 122.5(5) yes . . .
C(63) C(62) C(67) 119.8(5) yes . . .
C(62) C(63) C(64) 119.6(5) yes . . .
C(63) C(64) C(65) 120.3(7) yes . . .
C(64) C(65) C(66) 120.1(7) yes . . .
C(65) C(66) C(67) 118.7(5) yes . . .
C(62) C(67) C(66) 121.4(6) yes . . .
C(53) C(68) C(69) 120.6(4) yes . . .
C(53) C(68) C(73) 121.2(4) yes . . .
C(69) C(68) C(73) 118.3(5) yes . . .
C(68) C(69) C(70) 121.2(4) yes . . .
C(69) C(70) C(71) 119.3(5) yes . . .
C(70) C(71) C(72) 119.7(5) yes . . .
C(71) C(72) C(73) 120.0(5) yes . . .
C(68) C(73) C(72) 121.5(5) yes . . .
C(54) C(74) C(75) 119.3(6) yes . . .
C(54) C(74) C(79) 121.7(4) yes . . .
C(75) C(74) C(79) 119.0(6) yes . . .
C(74) C(75) C(76) 122.2(6) yes . . .
C(75) C(76) C(77) 119.6(6) yes . . .
C(76) C(77) C(78) 118.0(8) yes . . .
C(77) C(78) C(79) 122.1(8) yes . . .
C(74) C(79) C(78) 119.1(5) yes . . .
Ru(1) C(80) C(81) 119.2(3) yes . . .
C(80) C(81) C(82) 121.7(5) yes . . .
C(80) C(81) C(86) 118.3(4) yes . . .
C(82) C(81) C(86) 120.0(5) yes . . .
C(81) C(82) C(83) 118.7(5) yes . . .
C(82) C(83) C(84) 120.2(5) yes . . .
C(83) C(84) C(85) 121.1(5) yes . . .
C(84) C(85) C(86) 118.6(5) yes . . .
O(1) C(86) C(81) 112.8(5) yes . . .
O(1) C(86) C(85) 126.1(5) yes . . .
C(81) C(86) C(85) 121.2(4) yes . . .
O(1) C(87) C(88) 109.5(5) yes . . .
O(1) C(87) C(89) 107.0(6) yes . . .
C(88) C(87) C(89) 111.4(5) yes . . .
Cl(3) C(90) Cl(4) 111.8(4) yes . . .
Cl(5) C(91) Cl(6) 112.9(5) yes . . .
Cl(7) C(92) Cl(8) 108.3(8) yes . . .
N(1) C(2) H(1) 111.3 no . . .
N(1) C(2) H(2) 111.6 no . . .
C(3) C(2) H(1) 111.2 no . . .
C(3) C(2) H(2) 111.8 no . . .
H(1) C(2) H(2) 109.5 no . . .
N(2) C(3) H(3) 111.1 no . . .
N(2) C(3) H(4) 111.2 no . . .
C(2) C(3) H(3) 110.8 no . . .
C(2) C(3) H(4) 111.4 no . . .
H(3) C(3) H(4) 109.5 no . . .
C(5) C(6) H(5) 119.5 no . . .
C(7) C(6) H(5) 119.5 no . . .
C(7) C(8) H(6) 118.5 no . . .
C(9) C(8) H(6) 118.5 no . . .
C(5) C(10) H(7) 109.5 no . . .
C(5) C(10) H(8) 109.5 no . . .
C(5) C(10) H(9) 109.4 no . . .
H(7) C(10) H(8) 109.5 no . . .
H(7) C(10) H(9) 109.5 no . . .
H(8) C(10) H(9) 109.5 no . . .
C(9) C(11) H(10) 109.3 no . . .
C(9) C(11) H(11) 109.7 no . . .
C(9) C(11) H(12) 109.5 no . . .
H(10) C(11) H(11) 109.5 no . . .
H(10) C(11) H(12) 109.5 no . . .
H(11) C(11) H(12) 109.5 no . . .
C(12) C(17) H(13) 119.0 no . . .
C(16) C(17) H(13) 118.9 no . . .
C(18) C(19) H(14) 120.1 no . . .
C(20) C(19) H(14) 120.1 no . . .
C(19) C(20) H(15) 119.5 no . . .
C(21) C(20) H(15) 119.6 no . . .
C(20) C(21) H(16) 119.9 no . . .
C(22) C(21) H(16) 119.8 no . . .
C(21) C(22) H(17) 120.0 no . . .
C(23) C(22) H(17) 119.8 no . . .
C(18) C(23) H(18) 120.0 no . . .
C(22) C(23) H(18) 120.0 no . . .
C(24) C(25) H(19) 119.2 no . . .
C(26) C(25) H(19) 119.4 no . . .
C(25) C(26) H(20) 120.3 no . . .
C(27) C(26) H(20) 120.3 no . . .
C(26) C(27) H(21) 119.0 no . . .
C(28) C(27) H(21) 119.0 no . . .
C(27) C(28) H(22) 121.2 no . . .
C(29) C(28) H(22) 121.1 no . . .
C(24) C(29) H(23) 119.2 no . . .
C(28) C(29) H(23) 119.6 no . . .
C(30) C(31) H(24) 119.7 no . . .
C(32) C(31) H(24) 119.6 no . . .
C(31) C(32) H(25) 119.8 no . . .
C(33) C(32) H(25) 119.8 no . . .
C(32) C(33) H(26) 120.0 no . . .
C(34) C(33) H(26) 119.8 no . . .
C(33) C(34) H(27) 119.8 no . . .
C(35) C(34) H(27) 119.6 no . . .
C(30) C(35) H(28) 120.4 no . . .
C(34) C(35) H(28) 120.4 no . . .
C(36) C(37) H(29) 119.9 no . . .
C(38) C(37) H(29) 119.7 no . . .
C(37) C(38) H(30) 120.2 no . . .
C(39) C(38) H(30) 120.2 no . . .
C(38) C(39) H(31) 119.7 no . . .
C(40) C(39) H(31) 119.6 no . . .
C(39) C(40) H(32) 119.6 no . . .
C(41) C(40) H(32) 119.8 no . . .
C(36) C(41) H(33) 121.0 no . . .
C(40) C(41) H(33) 120.8 no . . .
C(43) C(44) H(34) 118.9 no . . .
C(45) C(44) H(34) 118.8 no . . .
C(45) C(46) H(35) 119.1 no . . .
C(47) C(46) H(35) 119.2 no . . .
C(43) C(48) H(36) 109.4 no . . .
C(43) C(48) H(37) 109.6 no . . .
C(43) C(48) H(38) 109.4 no . . .
H(36) C(48) H(37) 109.5 no . . .
H(36) C(48) H(38) 109.5 no . . .
H(37) C(48) H(38) 109.5 no . . .
C(47) C(49) H(39) 109.4 no . . .
C(47) C(49) H(40) 109.5 no . . .
C(47) C(49) H(41) 109.5 no . . .
H(39) C(49) H(40) 109.5 no . . .
H(39) C(49) H(41) 109.5 no . . .
H(40) C(49) H(41) 109.5 no . . .
C(50) C(55) H(42) 118.1 no . . .
C(54) C(55) H(42) 118.2 no . . .
C(56) C(57) H(43) 120.3 no . . .
C(58) C(57) H(43) 120.7 no . . .
C(57) C(58) H(44) 119.2 no . . .
C(59) C(58) H(44) 119.3 no . . .
C(58) C(59) H(45) 119.2 no . . .
C(60) C(59) H(45) 118.9 no . . .
C(59) C(60) H(46) 121.7 no . . .
C(61) C(60) H(46) 121.5 no . . .
C(56) C(61) H(47) 118.8 no . . .
C(60) C(61) H(47) 118.9 no . . .
C(62) C(63) H(48) 120.3 no . . .
C(64) C(63) H(48) 120.1 no . . .
C(63) C(64) H(49) 119.8 no . . .
C(65) C(64) H(49) 119.9 no . . .
C(64) C(65) H(50) 119.8 no . . .
C(66) C(65) H(50) 120.1 no . . .
C(65) C(66) H(51) 120.7 no . . .
C(67) C(66) H(51) 120.6 no . . .
C(62) C(67) H(52) 119.3 no . . .
C(66) C(67) H(52) 119.3 no . . .
C(68) C(69) H(53) 119.3 no . . .
C(70) C(69) H(53) 119.4 no . . .
C(69) C(70) H(54) 120.4 no . . .
C(71) C(70) H(54) 120.4 no . . .
C(70) C(71) H(55) 120.2 no . . .
C(72) C(71) H(55) 120.1 no . . .
C(71) C(72) H(56) 119.9 no . . .
C(73) C(72) H(56) 120.2 no . . .
C(68) C(73) H(57) 119.3 no . . .
C(72) C(73) H(57) 119.2 no . . .
C(74) C(75) H(58) 118.8 no . . .
C(76) C(75) H(58) 119.0 no . . .
C(75) C(76) H(59) 120.2 no . . .
C(77) C(76) H(59) 120.2 no . . .
C(76) C(77) H(60) 121.0 no . . .
C(78) C(77) H(60) 121.0 no . . .
C(77) C(78) H(61) 118.9 no . . .
C(79) C(78) H(61) 119.0 no . . .
C(74) C(79) H(62) 120.6 no . . .
C(78) C(79) H(62) 120.3 no . . .
Ru(1) C(80) H(63) 120.4 no . . .
C(81) C(80) H(63) 120.4 no . . .
C(81) C(82) H(64) 120.6 no . . .
C(83) C(82) H(64) 120.6 no . . .
C(82) C(83) H(65) 119.9 no . . .
C(84) C(83) H(65) 119.9 no . . .
C(83) C(84) H(66) 119.5 no . . .
C(85) C(84) H(66) 119.4 no . . .
C(84) C(85) H(67) 120.6 no . . .
C(86) C(85) H(67) 120.8 no . . .
O(1) C(87) H(68) 109.7 no . . .
C(88) C(87) H(68) 109.7 no . . .
C(89) C(87) H(68) 109.6 no . . .
C(87) C(88) H(69) 109.5 no . . .
C(87) C(88) H(70) 109.3 no . . .
C(87) C(88) H(71) 109.6 no . . .
H(69) C(88) H(70) 109.5 no . . .
H(69) C(88) H(71) 109.5 no . . .
H(70) C(88) H(71) 109.5 no . . .
C(87) C(89) H(72) 109.5 no . . .
C(87) C(89) H(73) 109.4 no . . .
C(87) C(89) H(74) 109.5 no . . .
H(72) C(89) H(73) 109.5 no . . .
H(72) C(89) H(74) 109.5 no . . .
H(73) C(89) H(74) 109.5 no . . .
Cl(3) C(90) H(75) 109.0 no . . .
Cl(3) C(90) H(76) 108.8 no . . .
Cl(4) C(90) H(75) 109.1 no . . .
Cl(4) C(90) H(76) 108.8 no . . .
H(75) C(90) H(76) 109.5 no . . .
Cl(5) C(91) H(77) 108.8 no . . .
Cl(5) C(91) H(78) 108.6 no . . .
Cl(6) C(91) H(77) 108.6 no . . .
Cl(6) C(91) H(78) 108.4 no . . .
H(77) C(91) H(78) 109.5 no . . .
Cl(7) C(92) H(79) 110.5 no . . .
Cl(7) C(92) H(80) 107.6 no . . .
Cl(8) C(92) H(79) 111.5 no . . .
Cl(8) C(92) H(80) 109.4 no . . .
H(79) C(92) H(80) 109.5 no . . .

loop_
_geom_bond_atom_site_label_1
_geom_bond_atom_site_label_2
_geom_bond_distance
_geom_bond_publ_flag
_geom_bond_site_symmetry_1
_geom_bond_site_symmetry_2
Ru(1) Cl(1) 2.3259(19) yes . .
Ru(1) Cl(2) 2.3313(18) yes . .
Ru(1) O(1) 2.247(4) yes . .
Ru(1) C(1) 1.967(6) yes . .
Ru(1) C(80) 1.831(5) yes . .
Cl(3) C(90) 1.731(9) yes . .
Cl(4) C(90) 1.639(12) yes . .
Cl(5) C(91) 1.658(10) yes . .
Cl(6) C(91) 1.820(11) yes . .
Cl(7) C(92) 1.431(16) yes . .
Cl(8) C(92) 2.018(13) yes . .
O(1) C(86) 1.353(6) yes . .
O(1) C(87) 1.461(7) yes . .
N(1) C(1) 1.357(6) yes . .
N(1) C(2) 1.471(8) yes . .
N(1) C(4) 1.439(6) yes . .
N(2) C(1) 1.337(7) yes . .
N(2) C(3) 1.459(7) yes . .
N(2) C(42) 1.423(6) yes . .
C(2) C(3) 1.526(7) yes . .
C(4) C(5) 1.377(8) yes . .
C(4) C(9) 1.402(10) yes . .
C(5) C(6) 1.401(7) yes . .
C(5) C(10) 1.515(10) yes . .
C(6) C(7) 1.388(10) yes . .
C(7) C(8) 1.409(8) yes . .
C(7) C(12) 1.476(7) yes . .
C(8) C(9) 1.358(7) yes . .
C(9) C(11) 1.479(9) yes . .
C(12) C(13) 1.410(8) yes . .
C(12) C(17) 1.392(11) yes . .
C(13) C(14) 1.404(8) yes . .
C(13) C(18) 1.506(11) yes . .
C(14) C(15) 1.390(10) yes . .
C(14) C(24) 1.502(8) yes . .
C(15) C(16) 1.388(8) yes . .
C(15) C(30) 1.488(8) yes . .
C(16) C(17) 1.409(8) yes . .
C(16) C(36) 1.513(11) yes . .
C(18) C(19) 1.392(10) yes . .
C(18) C(23) 1.370(8) yes . .
C(19) C(20) 1.370(14) yes . .
C(20) C(21) 1.354(10) yes . .
C(21) C(22) 1.346(14) yes . .
C(22) C(23) 1.392(14) yes . .
C(24) C(25) 1.397(8) yes . .
C(24) C(29) 1.362(7) yes . .
C(25) C(26) 1.356(10) yes . .
C(26) C(27) 1.356(10) yes . .
C(27) C(28) 1.373(11) yes . .
C(28) C(29) 1.407(10) yes . .
C(30) C(31) 1.383(7) yes . .
C(30) C(35) 1.420(7) yes . .
C(31) C(32) 1.384(8) yes . .
C(32) C(33) 1.367(9) yes . .
C(33) C(34) 1.381(9) yes . .
C(34) C(35) 1.384(8) yes . .
C(36) C(37) 1.354(8) yes . .
C(36) C(41) 1.391(11) yes . .
C(37) C(38) 1.415(14) yes . .
C(38) C(39) 1.336(13) yes . .
C(39) C(40) 1.379(10) yes . .
C(40) C(41) 1.400(13) yes . .
C(42) C(43) 1.404(9) yes . .
C(42) C(47) 1.384(9) yes . .
C(43) C(44) 1.381(7) yes . .
C(43) C(48) 1.493(10) yes . .
C(44) C(45) 1.402(9) yes . .
C(45) C(46) 1.378(9) yes . .
C(45) C(50) 1.503(7) yes . .
C(46) C(47) 1.395(7) yes . .
C(47) C(49) 1.504(9) yes . .
C(50) C(51) 1.411(8) yes . .
C(50) C(55) 1.381(9) yes . .
C(51) C(52) 1.394(7) yes . .
C(51) C(56) 1.500(10) yes . .
C(52) C(53) 1.401(9) yes . .
C(52) C(62) 1.490(8) yes . .
C(53) C(54) 1.413(8) yes . .
C(53) C(68) 1.510(7) yes . .
C(54) C(55) 1.369(7) yes . .
C(54) C(74) 1.476(10) yes . .
C(56) C(57) 1.413(11) yes . .
C(56) C(61) 1.388(7) yes . .
C(57) C(58) 1.369(11) yes . .
C(58) C(59) 1.351(9) yes . .
C(59) C(60) 1.401(14) yes . .
C(60) C(61) 1.386(11) yes . .
C(62) C(63) 1.404(9) yes . .
C(62) C(67) 1.361(7) yes . .
C(63) C(64) 1.399(10) yes . .
C(64) C(65) 1.369(8) yes . .
C(65) C(66) 1.415(11) yes . .
C(66) C(67) 1.396(9) yes . .
C(68) C(69) 1.386(7) yes . .
C(68) C(73) 1.374(7) yes . .
C(69) C(70) 1.374(8) yes . .
C(70) C(71) 1.401(8) yes . .
C(71) C(72) 1.367(8) yes . .
C(72) C(73) 1.377(8) yes . .
C(74) C(75) 1.368(7) yes . .
C(74) C(79) 1.389(10) yes . .
C(75) C(76) 1.368(11) yes . .
C(76) C(77) 1.396(13) yes . .
C(77) C(78) 1.384(9) yes . .
C(78) C(79) 1.375(12) yes . .
C(80) C(81) 1.432(8) yes . .
C(81) C(82) 1.406(7) yes . .
C(81) C(86) 1.400(7) yes . .
C(82) C(83) 1.396(9) yes . .
C(83) C(84) 1.384(8) yes . .
C(84) C(85) 1.406(8) yes . .
C(85) C(86) 1.371(9) yes . .
C(87) C(88) 1.539(13) yes . .
C(87) C(89) 1.497(9) yes . .
C(2) H(1) 0.950 no . .
C(2) H(2) 0.950 no . .
C(3) H(3) 0.950 no . .
C(3) H(4) 0.950 no . .
C(6) H(5) 0.950 no . .
C(8) H(6) 0.950 no . .
C(10) H(7) 0.950 no . .
C(10) H(8) 0.950 no . .
C(10) H(9) 0.950 no . .
C(11) H(10) 0.950 no . .
C(11) H(11) 0.950 no . .
C(11) H(12) 0.950 no . .
C(17) H(13) 0.950 no . .
C(19) H(14) 0.950 no . .
C(20) H(15) 0.950 no . .
C(21) H(16) 0.950 no . .
C(22) H(17) 0.950 no . .
C(23) H(18) 0.950 no . .
C(25) H(19) 0.950 no . .
C(26) H(20) 0.950 no . .
C(27) H(21) 0.950 no . .
C(28) H(22) 0.950 no . .
C(29) H(23) 0.950 no . .
C(31) H(24) 0.950 no . .
C(32) H(25) 0.950 no . .
C(33) H(26) 0.950 no . .
C(34) H(27) 0.950 no . .
C(35) H(28) 0.950 no . .
C(37) H(29) 0.950 no . .
C(38) H(30) 0.950 no . .
C(39) H(31) 0.950 no . .
C(40) H(32) 0.950 no . .
C(41) H(33) 0.950 no . .
C(44) H(34) 0.950 no . .
C(46) H(35) 0.950 no . .
C(48) H(36) 0.950 no . .
C(48) H(37) 0.950 no . .
C(48) H(38) 0.950 no . .
C(49) H(39) 0.950 no . .
C(49) H(40) 0.950 no . .
C(49) H(41) 0.950 no . .
C(55) H(42) 0.950 no . .
C(57) H(43) 0.950 no . .
C(58) H(44) 0.950 no . .
C(59) H(45) 0.950 no . .
C(60) H(46) 0.950 no . .
C(61) H(47) 0.950 no . .
C(63) H(48) 0.950 no . .
C(64) H(49) 0.950 no . .
C(65) H(50) 0.950 no . .
C(66) H(51) 0.950 no . .
C(67) H(52) 0.950 no . .
C(69) H(53) 0.950 no . .
C(70) H(54) 0.950 no . .
C(71) H(55) 0.950 no . .
C(72) H(56) 0.950 no . .
C(73) H(57) 0.950 no . .
C(75) H(58) 0.950 no . .
C(76) H(59) 0.950 no . .
C(77) H(60) 0.950 no . .
C(78) H(61) 0.950 no . .
C(79) H(62) 0.950 no . .
C(80) H(63) 0.950 no . .
C(82) H(64) 0.950 no . .
C(83) H(65) 0.950 no . .
C(84) H(66) 0.950 no . .
C(85) H(67) 0.950 no . .
C(87) H(68) 0.950 no . .
C(88) H(69) 0.950 no . .
C(88) H(70) 0.950 no . .
C(88) H(71) 0.950 no . .
C(89) H(72) 0.950 no . .
C(89) H(73) 0.950 no . .
C(89) H(74) 0.950 no . .
C(90) H(75) 0.950 no . .
C(90) H(76) 0.950 no . .
C(91) H(77) 0.950 no . .
C(91) H(78) 0.950 no . .
C(92) H(79) 0.950 no . .
C(92) H(80) 0.950 no . .

loop_
_geom_torsion_atom_site_label_1
_geom_torsion_atom_site_label_2
_geom_torsion_atom_site_label_3
_geom_torsion_atom_site_label_4
_geom_torsion
_geom_torsion_publ_flag
_geom_torsion_site_symmetry_1
_geom_torsion_site_symmetry_2
_geom_torsion_site_symmetry_3
_geom_torsion_site_symmetry_4
Cl(1) Ru(1) O(1) C(86) 100.6(3) ? . . . .
Cl(1) Ru(1) O(1) C(87) -91.5(5) ? . . . .
Cl(1) Ru(1) C(1) N(1) -107.0(6) ? . . . .
Cl(1) Ru(1) C(1) N(2) 73.6(5) ? . . . .
Cl(1) Ru(1) C(80) C(81) -85.7(5) ? . . . .
Cl(2) Ru(1) O(1) C(86) -99.1(3) ? . . . .
Cl(2) Ru(1) O(1) C(87) 68.8(5) ? . . . .
Cl(2) Ru(1) C(1) N(1) 93.0(6) ? . . . .
Cl(2) Ru(1) C(1) N(2) -86.4(5) ? . . . .
Cl(2) Ru(1) C(80) C(81) 83.4(5) ? . . . .
O(1) Ru(1) C(1) N(1) -156(3) ? . . . .
O(1) Ru(1) C(1) N(2) 25(4) ? . . . .
C(1) Ru(1) O(1) C(86) 149(4) ? . . . .
C(1) Ru(1) O(1) C(87) -43(4) ? . . . .
O(1) Ru(1) C(80) C(81) -1.0(4) ? . . . .
C(80) Ru(1) O(1) C(86) 0.1(3) ? . . . .
C(80) Ru(1) O(1) C(87) 167.9(5) ? . . . .
C(1) Ru(1) C(80) C(81) -179.6(5) ? . . . .
C(80) Ru(1) C(1) N(1) -6.6(7) ? . . . .
C(80) Ru(1) C(1) N(2) 174.0(5) ? . . . .
Ru(1) O(1) C(86) C(81) 0.9(6) ? . . . .
Ru(1) O(1) C(86) C(85) 179.8(4) ? . . . .
Ru(1) O(1) C(87) C(88) -97.6(6) ? . . . .
Ru(1) O(1) C(87) C(89) 23.2(7) ? . . . .
C(86) O(1) C(87) C(88) 69.5(6) ? . . . .
C(86) O(1) C(87) C(89) -169.8(5) ? . . . .
C(87) O(1) C(86) C(81) -168.4(5) ? . . . .
C(87) O(1) C(86) C(85) 10.5(9) ? . . . .
C(1) N(1) C(2) C(3) 6.9(8) ? . . . .
C(2) N(1) C(1) Ru(1) 179.1(5) ? . . . .
C(2) N(1) C(1) N(2) -1.5(7) ? . . . .
C(1) N(1) C(4) C(5) 89.0(8) ? . . . .
C(1) N(1) C(4) C(9) -90.6(7) ? . . . .
C(4) N(1) C(1) Ru(1) 3.8(10) ? . . . .
C(4) N(1) C(1) N(2) -176.8(6) ? . . . .
C(2) N(1) C(4) C(5) -86.1(7) ? . . . .
C(2) N(1) C(4) C(9) 94.3(8) ? . . . .
C(4) N(1) C(2) C(3) -177.6(6) ? . . . .
C(1) N(2) C(3) C(2) 9.3(8) ? . . . .
C(3) N(2) C(1) Ru(1) 174.2(4) ? . . . .
C(3) N(2) C(1) N(1) -5.3(7) ? . . . .
C(1) N(2) C(42) C(43) -99.3(7) ? . . . .
C(1) N(2) C(42) C(47) 84.6(7) ? . . . .
C(42) N(2) C(1) Ru(1) -1.0(8) ? . . . .
C(42) N(2) C(1) N(1) 179.5(5) ? . . . .
C(3) N(2) C(42) C(43) 85.8(6) ? . . . .
C(3) N(2) C(42) C(47) -90.3(8) ? . . . .
C(42) N(2) C(3) C(2) -175.2(6) ? . . . .
N(1) C(2) C(3) N(2) -8.8(7) ? . . . .
N(1) C(4) C(5) C(6) -175.2(5) ? . . . .
N(1) C(4) C(5) C(10) 1.2(8) ? . . . .
N(1) C(4) C(9) C(8) 175.7(5) ? . . . .
N(1) C(4) C(9) C(11) -1.1(8) ? . . . .
C(5) C(4) C(9) C(8) -3.9(9) ? . . . .
C(5) C(4) C(9) C(11) 179.3(5) ? . . . .
C(9) C(4) C(5) C(6) 4.4(8) ? . . . .
C(9) C(4) C(5) C(10) -179.3(5) ? . . . .
C(4) C(5) C(6) C(7) -0.8(8) ? . . . .
C(10) C(5) C(6) C(7) -177.2(5) ? . . . .
C(5) C(6) C(7) C(8) -3.0(8) ? . . . .
C(5) C(6) C(7) C(12) 175.5(5) ? . . . .
C(6) C(7) C(8) C(9) 3.6(9) ? . . . .
C(6) C(7) C(12) C(13) 53.3(8) ? . . . .
C(6) C(7) C(12) C(17) -127.2(6) ? . . . .
C(8) C(7) C(12) C(13) -128.2(6) ? . . . .
C(8) C(7) C(12) C(17) 51.3(7) ? . . . .
C(12) C(7) C(8) C(9) -175.0(5) ? . . . .
C(7) C(8) C(9) C(4) -0.2(7) ? . . . .
C(7) C(8) C(9) C(11) 176.5(5) ? . . . .
C(7) C(12) C(13) C(14) 173.6(5) ? . . . .
C(7) C(12) C(13) C(18) -6.4(8) ? . . . .
C(7) C(12) C(17) C(16) -177.8(5) ? . . . .
C(13) C(12) C(17) C(16) 1.8(8) ? . . . .
C(17) C(12) C(13) C(14) -5.9(8) ? . . . .
C(17) C(12) C(13) C(18) 174.1(5) ? . . . .
C(12) C(13) C(14) C(15) 6.5(8) ? . . . .
C(12) C(13) C(14) C(24) -172.5(5) ? . . . .
C(12) C(13) C(18) C(19) -119.3(5) ? . . . .
C(12) C(13) C(18) C(23) 60.4(7) ? . . . .
C(14) C(13) C(18) C(19) 60.7(7) ? . . . .
C(14) C(13) C(18) C(23) -119.6(6) ? . . . .
C(18) C(13) C(14) C(15) -173.5(5) ? . . . .
C(18) C(13) C(14) C(24) 7.5(8) ? . . . .
C(13) C(14) C(15) C(16) -2.6(8) ? . . . .
C(13) C(14) C(15) C(30) 175.2(5) ? . . . .
C(13) C(14) C(24) C(25) 64.6(9) ? . . . .
C(13) C(14) C(24) C(29) -119.4(7) ? . . . .
C(15) C(14) C(24) C(25) -114.4(7) ? . . . .
C(15) C(14) C(24) C(29) 61.7(9) ? . . . .
C(24) C(14) C(15) C(16) 176.3(5) ? . . . .
C(24) C(14) C(15) C(30) -5.8(8) ? . . . .
C(14) C(15) C(16) C(17) -1.7(8) ? . . . .
C(14) C(15) C(16) C(36) -179.3(5) ? . . . .
C(14) C(15) C(30) C(31) -112.9(7) ? . . . .
C(14) C(15) C(30) C(35) 62.8(9) ? . . . .
C(16) C(15) C(30) C(31) 65.0(9) ? . . . .
C(16) C(15) C(30) C(35) -119.4(7) ? . . . .
C(30) C(15) C(16) C(17) -179.6(5) ? . . . .
C(30) C(15) C(16) C(36) 2.8(8) ? . . . .
C(15) C(16) C(17) C(12) 2.1(8) ? . . . .
C(15) C(16) C(36) C(37) -124.2(6) ? . . . .
C(15) C(16) C(36) C(41) 57.7(7) ? . . . .
C(17) C(16) C(36) C(37) 58.1(7) ? . . . .
C(17) C(16) C(36) C(41) -120.0(6) ? . . . .
C(36) C(16) C(17) C(12) 179.9(3) ? . . . .
C(13) C(18) C(19) C(20) 178.8(5) ? . . . .
C(13) C(18) C(23) C(22) -178.5(5) ? . . . .
C(19) C(18) C(23) C(22) 1.1(8) ? . . . .
C(23) C(18) C(19) C(20) -0.9(8) ? . . . .
C(18) C(19) C(20) C(21) 0.9(9) ? . . . .
C(19) C(20) C(21) C(22) -1.1(10) ? . . . .
C(20) C(21) C(22) C(23) 1.3(9) ? . . . .
C(21) C(22) C(23) C(18) -1.4(8) ? . . . .
C(14) C(24) C(25) C(26) 177.7(8) ? . . . .
C(14) C(24) C(29) C(28) -176.4(8) ? . . . .
C(25) C(24) C(29) C(28) -0.3(10) ? . . . .
C(29) C(24) C(25) C(26) 1.4(13) ? . . . .
C(24) C(25) C(26) C(27) -1.4(14) ? . . . .
C(25) C(26) C(27) C(28) 0.2(13) ? . . . .
C(26) C(27) C(28) C(29) 0.9(16) ? . . . .
C(27) C(28) C(29) C(24) -0.8(14) ? . . . .
C(15) C(30) C(31) C(32) 176.4(7) ? . . . .
C(15) C(30) C(35) C(34) -177.0(7) ? . . . .
C(31) C(30) C(35) C(34) -1.2(12) ? . . . .
C(35) C(30) C(31) C(32) 0.7(12) ? . . . .
C(30) C(31) C(32) C(33) -1.3(13) ? . . . .
C(31) C(32) C(33) C(34) 2.3(14) ? . . . .
C(32) C(33) C(34) C(35) -2.8(14) ? . . . .
C(33) C(34) C(35) C(30) 2.2(13) ? . . . .
C(16) C(36) C(37) C(38) -178.7(5) ? . . . .
C(16) C(36) C(41) C(40) 177.1(5) ? . . . .
C(37) C(36) C(41) C(40) -1.0(8) ? . . . .
C(41) C(36) C(37) C(38) -0.6(8) ? . . . .
C(36) C(37) C(38) C(39) 0.1(7) ? . . . .
C(37) C(38) C(39) C(40) 1.9(10) ? . . . .
C(38) C(39) C(40) C(41) -3.5(10) ? . . . .
C(39) C(40) C(41) C(36) 3.0(9) ? . . . .
N(2) C(42) C(43) C(44) 178.2(4) ? . . . .
N(2) C(42) C(43) C(48) -3.7(8) ? . . . .
N(2) C(42) C(47) C(46) -175.4(5) ? . . . .
N(2) C(42) C(47) C(49) 11.1(8) ? . . . .
C(43) C(42) C(47) C(46) 8.6(8) ? . . . .
C(43) C(42) C(47) C(49) -164.9(5) ? . . . .
C(47) C(42) C(43) C(44) -5.8(8) ? . . . .
C(47) C(42) C(43) C(48) 172.3(5) ? . . . .
C(42) C(43) C(44) C(45) -1.7(8) ? . . . .
C(48) C(43) C(44) C(45) -179.8(4) ? . . . .
C(43) C(44) C(45) C(46) 5.9(8) ? . . . .
C(43) C(44) C(45) C(50) -171.7(5) ? . . . .
C(44) C(45) C(46) C(47) -3.0(8) ? . . . .
C(44) C(45) C(50) C(51) -65.1(7) ? . . . .
C(44) C(45) C(50) C(55) 116.0(7) ? . . . .
C(46) C(45) C(50) C(51) 117.3(7) ? . . . .
C(46) C(45) C(50) C(55) -61.6(6) ? . . . .
C(50) C(45) C(46) C(47) 174.7(5) ? . . . .
C(45) C(46) C(47) C(42) -4.1(8) ? . . . .
C(45) C(46) C(47) C(49) 169.6(5) ? . . . .
C(45) C(50) C(51) C(52) 179.6(5) ? . . . .
C(45) C(50) C(51) C(56) -5.8(8) ? . . . .
C(45) C(50) C(55) C(54) 178.8(5) ? . . . .
C(51) C(50) C(55) C(54) -0.2(6) ? . . . .
C(55) C(50) C(51) C(52) -1.4(8) ? . . . .
C(55) C(50) C(51) C(56) 173.1(5) ? . . . .
C(50) C(51) C(52) C(53) 1.0(8) ? . . . .
C(50) C(51) C(52) C(62) -176.9(5) ? . . . .
C(50) C(51) C(56) C(57) 93.0(7) ? . . . .
C(50) C(51) C(56) C(61) -91.2(6) ? . . . .
C(52) C(51) C(56) C(57) -92.4(6) ? . . . .
C(52) C(51) C(56) C(61) 83.4(7) ? . . . .
C(56) C(51) C(52) C(53) -173.8(5) ? . . . .
C(56) C(51) C(52) C(62) 8.3(8) ? . . . .
C(51) C(52) C(53) C(54) 1.1(8) ? . . . .
C(51) C(52) C(53) C(68) -179.5(5) ? . . . .
C(51) C(52) C(62) C(63) 106.2(6) ? . . . .
C(51) C(52) C(62) C(67) -73.1(8) ? . . . .
C(53) C(52) C(62) C(63) -71.7(8) ? . . . .
C(53) C(52) C(62) C(67) 109.0(7) ? . . . .
C(62) C(52) C(53) C(54) 179.0(5) ? . . . .
C(62) C(52) C(53) C(68) -1.6(8) ? . . . .
C(52) C(53) C(54) C(55) -2.6(8) ? . . . .
C(52) C(53) C(54) C(74) 178.1(5) ? . . . .
C(52) C(53) C(68) C(69) 124.1(7) ? . . . .
C(52) C(53) C(68) C(73) -57.0(9) ? . . . .
C(54) C(53) C(68) C(69) -56.4(9) ? . . . .
C(54) C(53) C(68) C(73) 122.4(7) ? . . . .
C(68) C(53) C(54) C(55) 178.0(5) ? . . . .
C(68) C(53) C(54) C(74) -1.3(8) ? . . . .
C(53) C(54) C(55) C(50) 2.2(8) ? . . . .
C(53) C(54) C(74) C(75) 127.1(6) ? . . . .
C(53) C(54) C(74) C(79) -54.0(8) ? . . . .
C(55) C(54) C(74) C(75) -52.2(8) ? . . . .
C(55) C(54) C(74) C(79) 126.8(6) ? . . . .
C(74) C(54) C(55) C(50) -178.5(5) ? . . . .
C(51) C(56) C(57) C(58) 174.9(5) ? . . . .
C(51) C(56) C(61) C(60) -173.6(5) ? . . . .
C(57) C(56) C(61) C(60) 2.3(8) ? . . . .
C(61) C(56) C(57) C(58) -1.0(8) ? . . . .
C(56) C(57) C(58) C(59) -1.8(9) ? . . . .
C(57) C(58) C(59) C(60) 3.5(10) ? . . . .
C(58) C(59) C(60) C(61) -2.1(10) ? . . . .
C(59) C(60) C(61) C(56) -0.8(9) ? . . . .
C(52) C(62) C(63) C(64) 179.4(6) ? . . . .
C(52) C(62) C(67) C(66) 179.9(4) ? . . . .
C(63) C(62) C(67) C(66) 0.6(11) ? . . . .
C(67) C(62) C(63) C(64) -1.3(10) ? . . . .
C(62) C(63) C(64) C(65) 2.5(12) ? . . . .
C(63) C(64) C(65) C(66) -2.9(12) ? . . . .
C(64) C(65) C(66) C(67) 2.1(12) ? . . . .
C(65) C(66) C(67) C(62) -1.0(11) ? . . . .
C(53) C(68) C(69) C(70) 178.9(7) ? . . . .
C(53) C(68) C(73) C(72) -179.9(5) ? . . . .
C(69) C(68) C(73) C(72) -1.0(12) ? . . . .
C(73) C(68) C(69) C(70) 0.0(11) ? . . . .
C(68) C(69) C(70) C(71) 0.6(12) ? . . . .
C(69) C(70) C(71) C(72) -0.3(10) ? . . . .
C(70) C(71) C(72) C(73) -0.6(13) ? . . . .
C(71) C(72) C(73) C(68) 1.3(13) ? . . . .
C(54) C(74) C(75) C(76) 179.6(6) ? . . . .
C(54) C(74) C(79) C(78) 179.9(4) ? . . . .
C(75) C(74) C(79) C(78) -1.2(9) ? . . . .
C(79) C(74) C(75) C(76) 0.7(9) ? . . . .
C(74) C(75) C(76) C(77) 0.6(10) ? . . . .
C(75) C(76) C(77) C(78) -1.2(11) ? . . . .
C(76) C(77) C(78) C(79) 0.7(12) ? . . . .
C(77) C(78) C(79) C(74) 0.5(11) ? . . . .
Ru(1) C(80) C(81) C(82) -179.6(5) ? . . . .
Ru(1) C(80) C(81) C(86) 1.9(8) ? . . . .
C(80) C(81) C(82) C(83) 179.5(6) ? . . . .
C(80) C(81) C(86) O(1) -1.8(8) ? . . . .
C(80) C(81) C(86) C(85) 179.3(6) ? . . . .
C(82) C(81) C(86) O(1) 179.7(5) ? . . . .
C(82) C(81) C(86) C(85) 0.8(10) ? . . . .
C(86) C(81) C(82) C(83) -2.1(9) ? . . . .
C(81) C(82) C(83) C(84) 3.8(10) ? . . . .
C(82) C(83) C(84) C(85) -4.2(11) ? . . . .
C(83) C(84) C(85) C(86) 2.9(11) ? . . . .
C(84) C(85) C(86) O(1) -179.9(5) ? . . . .
C(84) C(85) C(86) C(81) -1.1(10) ? . . . .
